data_4338796
loop_
_publ_author_name
'Oishi, Masataka'
'Oshima, Masato'
'Suzuki, Hiroharu'

_publ_section_title
;
 A study on zr-ir multiple bonding active for C-h bond cleavage.
;
_journal_issue 13
_journal_name_full 'Inorganic chemistry'
_journal_page_first 6634
_journal_page_last 6654
_journal_paper_doi 10.1021/ic500258g
_journal_volume 53
_journal_year 2014
_chemical_formula_sum 'C33 H54 Ir N O2 Si Zr'
_chemical_formula_weight 808.28
_chemical_name_systematic
; 
 ? 
;
_space_group_IT_number 2
_symmetry_cell_setting triclinic
_symmetry_space_group_name_Hall '-P 1'
_symmetry_space_group_name_H-M 'P -1'
_atom_sites_solution_hydrogens geom
_atom_sites_solution_primary direct
_atom_sites_solution_secondary difmap
_audit_creation_method SHELXL-97
_cell_angle_alpha 83.5350(15)
_cell_angle_beta 72.2030(13)
_cell_angle_gamma 72.0580(15)
_cell_formula_units_Z 2
_cell_length_a 12.2259(5)
_cell_length_b 12.7581(6)
_cell_length_c 13.2551(6)
_cell_measurement_reflns_used 16007
_cell_measurement_temperature 123(2)
_cell_measurement_theta_max 27.48
_cell_measurement_theta_min 3.22
_cell_volume 1872.46(15)
_computing_cell_refinement 'PROCESS-AUTO (T.Higashi, 1998)'
_computing_data_collection 'PROCESS-AUTO (T.Higashi, 1998)'
_computing_data_reduction 'PROCESS-AUTO (T.Higashi, 1998)'
_computing_molecular_graphics 'ORTEX (P.McArdle, 1995)'
_computing_publication_material SHELXL-97
_computing_structure_refinement 'SHELXL-97 (Sheldrick, 1997)'
_computing_structure_solution 'SHELXS-97 (Sheldrick, 1990)'
_diffrn_ambient_temperature 123(2)
_diffrn_detector_area_resol_mean 100
_diffrn_measured_fraction_theta_full 0.984
_diffrn_measured_fraction_theta_max 0.984
_diffrn_measurement_device_type 'Rigaku R-AXIS RAPID Imaging Plate'
_diffrn_measurement_method 'oscillation photograph'
_diffrn_radiation_monochromator graphite
_diffrn_radiation_source 'Rigaku Rotating Anode ultraX18'
_diffrn_radiation_type MoK\a
_diffrn_radiation_wavelength 0.71069
_diffrn_reflns_av_R_equivalents 0.0285
_diffrn_reflns_av_sigmaI/netI 0.0482
_diffrn_reflns_limit_h_max 15
_diffrn_reflns_limit_h_min -15
_diffrn_reflns_limit_k_max 16
_diffrn_reflns_limit_k_min -16
_diffrn_reflns_limit_l_max 17
_diffrn_reflns_limit_l_min -17
_diffrn_reflns_number 16007
_diffrn_reflns_theta_full 27.48
_diffrn_reflns_theta_max 27.48
_diffrn_reflns_theta_min 3.22
_exptl_absorpt_coefficient_mu 3.886
_exptl_absorpt_correction_T_max 1.0000
_exptl_absorpt_correction_T_min 0.7166
_exptl_absorpt_correction_type empirical
_exptl_absorpt_process_details 'ABSCOR (T.Higashi, 2001)'
_exptl_crystal_colour colorless
_exptl_crystal_density_diffrn 1.434
_exptl_crystal_density_meas ?
_exptl_crystal_density_method 'not measured'
_exptl_crystal_description platelet
_exptl_crystal_F_000 812
_exptl_crystal_size_max 0.132
_exptl_crystal_size_mid 0.067
_exptl_crystal_size_min 0.060
_refine_diff_density_max 1.243
_refine_diff_density_min -0.666
_refine_diff_density_rms 0.144
_refine_ls_extinction_method none
_refine_ls_goodness_of_fit_ref 1.061
_refine_ls_hydrogen_treatment mixed
_refine_ls_matrix_type full
_refine_ls_number_parameters 404
_refine_ls_number_reflns 8455
_refine_ls_number_restraints 1
_refine_ls_restrained_S_all 1.061
_refine_ls_R_factor_all 0.0346
_refine_ls_R_factor_gt 0.0266
_refine_ls_shift/su_max 0.001
_refine_ls_shift/su_mean 0.000
_refine_ls_structure_factor_coef Fsqd
_refine_ls_weighting_details 'calc w=1/[\s^2^(Fo^2^)+(0.0341P)^2^+0.2313P] where P=(Fo^2^+2Fc^2^)/3'
_refine_ls_weighting_scheme calc
_refine_ls_wR_factor_gt 0.0618
_refine_ls_wR_factor_ref 0.0669
_reflns_number_gt 7400
_reflns_number_total 8461
_reflns_threshold_expression >2sigma(I)
_cod_data_source_file ic500258g_si_002.cif
_cod_data_source_block 23
_cod_depositor_comments
;
The following automatic conversions were performed:

'_symmetry_cell_setting' value 'Triclinic' changed to 'triclinic'
according to
/usr/data/users/saulius/crontab/automatic-downloads/rss-feeds/ACS/lib/dictionaries/cif_core.dic
dictionary named 'cif_core.dic' version 2.4.2 from 2011-04-26.

Automatic conversion script
Id: cif_fix_values 2281 2013-09-26 08:29:07Z andrius 

 Adding full bibliography for 4338782--4338806.cif.

The following automatic conversions were performed:

'_exptl_crystal_density_meas' value 'not measured' was changed to '?'
- the value is perceived as not measured.

Automatic conversion script
Id: cif_fix_values 3008 2015-01-20 13:52:24Z robertas 
;
_cod_original_cell_volume 1872.46(14)
_cod_original_sg_symbol_H-M P-1
_cod_database_code 4338796

loop_
_symmetry_equiv_pos_as_xyz
'x, y, z'
'-x, -y, -z'

loop_
_atom_site_label
_atom_site_type_symbol
_atom_site_fract_x
_atom_site_fract_y
_atom_site_fract_z
_atom_site_U_iso_or_equiv
_atom_site_adp_type
_atom_site_occupancy
_atom_site_symmetry_multiplicity
_atom_site_calc_flag
_atom_site_refinement_flags
Zr1 Zr 0.71373(3) 0.77452(3) 0.75035(2) 0.01455(7) Uani 1 1 d .
Ir1 Ir 0.690209(11) 0.636977(10) 0.616057(10) 0.01610(5) Uani 1 1 d .
Si1 Si 0.60929(10) 0.76989(9) 0.99168(7) 0.0279(2) Uani 1 1 d .
N1 N 0.7195(2) 0.6849(2) 0.8942(2) 0.0181(6) Uani 1 1 d .
O1 O 0.8325(2) 0.8655(2) 0.5574(2) 0.0314(6) Uani 1 1 d .
O2 O 1.1926(2) 0.7753(2) 0.7519(2) 0.0344(7) Uani 1 1 d .
C1 C 0.5686(3) 0.8861(3) 0.8978(3) 0.0182(7) Uani 1 1 d .
C2 C 0.6462(3) 0.9532(3) 0.8503(3) 0.0198(7) Uani 1 1 d .
C3 C 0.6299(3) 0.9910(3) 0.7495(3) 0.0252(8) Uani 1 1 d .
C4 C 0.5424(3) 0.9491(3) 0.7339(3) 0.0259(8) Uani 1 1 d .
C5 C 0.5035(3) 0.8855(3) 0.8244(3) 0.0226(7) Uani 1 1 d .
C6 C 0.7284(4) 0.9827(4) 0.8978(3) 0.0359(10) Uani 1 1 d .
H6A H 0.7829 0.9153 0.9181 0.072(18) Uiso 1 1 calc R
H6B H 0.6812 1.0271 0.9608 0.108 Uiso 1 1 calc R
H6C H 0.7752 1.0252 0.8459 0.068(17) Uiso 1 1 calc R
C7 C 0.6855(4) 1.0724(3) 0.6774(4) 0.0470(13) Uani 1 1 d .
H7A H 0.7641 1.0648 0.6866 0.068(18) Uiso 1 1 calc R
H7B H 0.6333 1.1474 0.6951 0.102 Uiso 1 1 calc R
H7C H 0.6951 1.0581 0.6036 0.102 Uiso 1 1 calc R
C8 C 0.4904(5) 0.9791(4) 0.6414(3) 0.0495(13) Uani 1 1 d .
H8A H 0.4569 0.9214 0.6324 0.063(17) Uiso 1 1 calc R
H8B H 0.5537 0.9862 0.5768 0.094 Uiso 1 1 calc R
H8C H 0.4269 1.0493 0.6548 0.094 Uiso 1 1 calc R
C9 C 0.4069(3) 0.8302(4) 0.8400(4) 0.0422(11) Uani 1 1 d .
H9A H 0.4335 0.7547 0.8667 0.063 Uiso 1 1 calc R
H9B H 0.3910 0.8287 0.7721 0.063 Uiso 1 1 calc R
H9C H 0.3335 0.8713 0.8912 0.073(18) Uiso 1 1 calc R
C10 C 0.6582(6) 0.8142(4) 1.0969(4) 0.0622(17) Uani 1 1 d .
H10A H 0.6493 0.7634 1.1581 0.093 Uiso 1 1 calc R
H10B H 0.6084 0.8889 1.1189 0.093 Uiso 1 1 calc R
H10C H 0.7425 0.8135 1.0687 0.093 Uiso 1 1 calc R
C11 C 0.4803(5) 0.7147(4) 1.0670(5) 0.067(2) Uani 1 1 d .
H11A H 0.5082 0.6522 1.1121 0.101 Uiso 1 1 calc R
H11B H 0.4489 0.6905 1.0169 0.08(2) Uiso 1 1 calc R
H11C H 0.4168 0.7728 1.1112 0.117 Uiso 1 1 calc R
C12 C 0.7858(3) 0.5691(3) 0.9144(3) 0.0234(8) Uani 1 1 d .
C13 C 0.7058(4) 0.4922(3) 0.9326(3) 0.0336(9) Uani 1 1 d .
H13A H 0.6750 0.4976 0.8715 0.050 Uiso 1 1 calc R
H13B H 0.6383 0.5141 0.9966 0.050 Uiso 1 1 calc R
H13C H 0.7529 0.4161 0.9414 0.050 Uiso 1 1 calc R
C14 C 0.8964(3) 0.5264(3) 0.8201(3) 0.0293(8) Uani 1 1 d .
H14A H 0.9481 0.5748 0.8065 0.044 Uiso 1 1 calc R
H14B H 0.8707 0.5254 0.7571 0.044 Uiso 1 1 calc R
H14C H 0.9410 0.4515 0.8364 0.044 Uiso 1 1 calc R
C15 C 0.8291(4) 0.5630(3) 1.0130(3) 0.0355(10) Uani 1 1 d .
H15A H 0.8727 0.6175 1.0057 0.044(13) Uiso 1 1 calc R
H15B H 0.8824 0.4891 1.0198 0.061(15) Uiso 1 1 calc R
H15C H 0.7597 0.5784 1.0762 0.091 Uiso 1 1 calc R
C16 C 0.6996(3) 0.5955(3) 0.4536(3) 0.0238(7) Uani 1 1 d .
C17 C 0.7725(3) 0.5032(3) 0.4968(3) 0.0212(7) Uani 1 1 d .
C18 C 0.6971(3) 0.4660(3) 0.5904(3) 0.0201(7) Uani 1 1 d .
C19 C 0.5765(3) 0.5360(3) 0.6040(3) 0.0231(7) Uani 1 1 d .
C20 C 0.5765(3) 0.6169(3) 0.5215(3) 0.0259(8) Uani 1 1 d .
C21 C 0.7402(4) 0.6537(4) 0.3493(3) 0.0366(10) Uani 1 1 d .
H21A H 0.6846 0.7279 0.3493 0.045(13) Uiso 1 1 calc R
H21B H 0.7414 0.6120 0.2912 0.068 Uiso 1 1 calc R
H21C H 0.8210 0.6591 0.3399 0.068 Uiso 1 1 calc R
C22 C 0.9035(3) 0.4479(3) 0.4482(3) 0.0288(8) Uani 1 1 d .
H22A H 0.9397 0.4101 0.5039 0.044(13) Uiso 1 1 calc R
H22B H 0.9435 0.5034 0.4126 0.067 Uiso 1 1 calc R
H22C H 0.9129 0.3942 0.3966 0.067 Uiso 1 1 calc R
C23 C 0.7362(4) 0.3635(3) 0.6552(3) 0.0302(9) Uani 1 1 d .
H23A H 0.6759 0.3666 0.7242 0.051(14) Uiso 1 1 calc R
H23B H 0.8134 0.3593 0.6656 0.076 Uiso 1 1 calc R
H23C H 0.7446 0.2983 0.6177 0.039(12) Uiso 1 1 calc R
C24 C 0.4665(4) 0.5230(4) 0.6902(3) 0.0369(10) Uani 1 1 d .
H24A H 0.4865 0.5027 0.7573 0.076(19) Uiso 1 1 calc R
H24B H 0.4396 0.4652 0.6710 0.115 Uiso 1 1 calc R
H24C H 0.4022 0.5928 0.6981 0.054(15) Uiso 1 1 calc R
C25 C 0.4688(4) 0.7040(4) 0.5031(4) 0.0416(11) Uani 1 1 d .
H25A H 0.4936 0.7668 0.4644 0.068(18) Uiso 1 1 calc R
H25B H 0.4101 0.7284 0.5714 0.103 Uiso 1 1 calc R
H25C H 0.4324 0.6734 0.4614 0.103 Uiso 1 1 calc R
C26 C 0.8991(3) 0.8034(3) 0.7054(3) 0.0232(7) Uani 1 1 d .
C27 C 0.9272(3) 0.8429(3) 0.6011(3) 0.0241(8) Uani 1 1 d .
C28 C 1.0378(3) 0.8605(3) 0.5483(3) 0.0283(8) Uani 1 1 d .
H28 H 1.0536 0.8878 0.4773 0.034 Uiso 1 1 calc R
C29 C 1.1243(3) 0.8371(3) 0.6018(3) 0.0312(9) Uani 1 1 d .
H29H H 1.2004 0.8482 0.5672 0.037 Uiso 1 1 calc R
C30 C 1.0997(3) 0.7976(3) 0.7060(3) 0.0259(8) Uani 1 1 d .
C31 C 0.9874(3) 0.7818(3) 0.7571(3) 0.0240(7) Uani 1 1 d .
H31 H 0.9710 0.7557 0.8286 0.029 Uiso 1 1 calc R
C32 C 0.8602(4) 0.8588(4) 0.4461(3) 0.0428(11) Uani 1 1 d .
H32A H 0.7870 0.8651 0.4269 0.053(14) Uiso 1 1 calc R
H32B H 0.9192 0.7878 0.4226 0.064(17) Uiso 1 1 calc R
H32C H 0.8935 0.9188 0.4116 0.096 Uiso 1 1 calc R
C33 C 1.1817(4) 0.7078(4) 0.8454(3) 0.0409(11) Uani 1 1 d .
H33A H 1.2583 0.6842 0.8627 0.061 Uiso 1 1 calc R
H33B H 1.1607 0.6430 0.8337 0.061 Uiso 1 1 calc R
H33C H 1.1188 0.7499 0.9042 0.047(14) Uiso 1 1 calc R
C34 C 0.9795(13) 0.8805(12) 1.1428(10) 0.186(5) Uiso 1 1 d D
C35 C 0.9782(13) 0.9611(12) 1.0448(11) 0.196(6) Uiso 1 1 d D
H1 H 0.664(4) 0.639(4) 0.734(4) 0.050(13) Uiso 1 1 d .
H2 H 0.653(5) 0.763(5) 0.631(4) 0.075 Uiso 1 1 d .
H3 H 0.812(5) 0.650(5) 0.631(4) 0.075 Uiso 1 1 d .

loop_
_atom_site_aniso_label
_atom_site_aniso_U_11
_atom_site_aniso_U_22
_atom_site_aniso_U_33
_atom_site_aniso_U_23
_atom_site_aniso_U_13
_atom_site_aniso_U_12
Zr1 0.01501(15) 0.01392(15) 0.01343(14) -0.00113(12) -0.00276(11) -0.00337(13)
Ir1 0.01661(7) 0.01483(7) 0.01619(7) -0.00234(5) -0.00416(5) -0.00342(5)
Si1 0.0350(6) 0.0210(5) 0.0150(4) 0.0013(4) -0.0006(4) 0.0026(5)
N1 0.0186(13) 0.0152(14) 0.0182(13) 0.0002(12) -0.0058(11) -0.0015(12)
O1 0.0285(14) 0.0295(15) 0.0377(15) -0.0047(13) -0.0119(12) -0.0067(12)
O2 0.0273(14) 0.0414(17) 0.0400(16) 0.0063(14) -0.0121(12) -0.0178(14)
C1 0.0158(15) 0.0153(16) 0.0170(15) -0.0029(14) -0.0002(12) 0.0012(14)
C2 0.0182(16) 0.0156(16) 0.0226(16) -0.0096(14) -0.0018(13) -0.0014(14)
C3 0.0298(19) 0.0124(16) 0.0227(17) 0.0007(15) 0.0009(14) 0.0001(15)
C4 0.031(2) 0.0170(17) 0.0211(16) -0.0064(15) -0.0090(14) 0.0089(16)
C5 0.0181(16) 0.0209(18) 0.0242(17) -0.0081(15) -0.0026(13) -0.0001(15)
C6 0.026(2) 0.038(2) 0.046(2) -0.024(2) -0.0077(18) -0.0076(19)
C7 0.059(3) 0.019(2) 0.041(2) 0.004(2) 0.012(2) -0.009(2)
C8 0.066(3) 0.036(3) 0.038(2) -0.009(2) -0.033(2) 0.019(2)
C9 0.0189(19) 0.049(3) 0.058(3) -0.025(2) -0.0020(19) -0.009(2)
C10 0.102(5) 0.041(3) 0.031(2) -0.013(2) -0.037(3) 0.018(3)
C11 0.050(3) 0.040(3) 0.060(3) 0.019(3) 0.030(3) 0.007(2)
C12 0.0248(18) 0.0183(17) 0.0208(16) 0.0014(15) -0.0049(14) 0.0004(15)
C13 0.034(2) 0.0226(19) 0.038(2) 0.0060(18) -0.0059(17) -0.0064(18)
C14 0.0294(19) 0.0190(18) 0.0308(19) -0.0001(16) -0.0046(16) 0.0011(16)
C15 0.040(2) 0.029(2) 0.031(2) 0.0033(18) -0.0158(18) 0.0043(19)
C16 0.0310(19) 0.0226(18) 0.0201(16) -0.0011(15) -0.0114(14) -0.0066(16)
C17 0.0221(17) 0.0208(17) 0.0227(16) -0.0065(15) -0.0057(14) -0.0077(15)
C18 0.0245(17) 0.0174(17) 0.0216(16) -0.0069(14) -0.0043(13) -0.0104(15)
C19 0.0236(18) 0.0206(18) 0.0281(18) -0.0092(15) -0.0054(14) -0.0095(16)
C20 0.0266(19) 0.0232(18) 0.0316(19) -0.0102(16) -0.0153(15) -0.0022(16)
C21 0.060(3) 0.032(2) 0.0213(18) 0.0010(18) -0.0143(18) -0.017(2)
C22 0.0248(19) 0.030(2) 0.0284(19) -0.0134(17) -0.0001(15) -0.0063(17)
C23 0.042(2) 0.0206(18) 0.031(2) 0.0053(17) -0.0111(17) -0.0141(18)
C24 0.028(2) 0.039(2) 0.042(2) -0.011(2) 0.0023(18) -0.015(2)
C25 0.039(2) 0.035(2) 0.057(3) -0.013(2) -0.032(2) 0.002(2)
C26 0.0184(16) 0.0183(17) 0.0290(18) -0.0071(15) -0.0001(14) -0.0043(15)
C27 0.0217(17) 0.0160(17) 0.0324(19) -0.0030(16) -0.0057(15) -0.0035(15)
C28 0.0255(18) 0.0214(18) 0.0315(19) 0.0029(17) -0.0002(15) -0.0066(16)
C29 0.0180(17) 0.028(2) 0.043(2) 0.0067(19) -0.0013(16) -0.0091(16)
C30 0.0214(18) 0.0187(17) 0.037(2) -0.0042(16) -0.0060(15) -0.0057(15)
C31 0.0243(18) 0.0203(18) 0.0260(17) -0.0039(15) -0.0008(14) -0.0093(16)
C32 0.047(3) 0.040(3) 0.042(2) -0.008(2) -0.021(2) -0.004(2)
C33 0.032(2) 0.054(3) 0.039(2) 0.009(2) -0.0133(19) -0.016(2)

loop_
_atom_type_symbol
_atom_type_description
_atom_type_scat_dispersion_real
_atom_type_scat_dispersion_imag
_atom_type_scat_source
C C 0.0033 0.0016 'International Tables Vol C Tables 4.2.6.8 and 6.1.1.4'
H H 0.0000 0.0000 'International Tables Vol C Tables 4.2.6.8 and 6.1.1.4'
Ir Ir -1.4442 7.9887 'International Tables Vol C Tables 4.2.6.8 and 6.1.1.4'
N N 0.0061 0.0033 'International Tables Vol C Tables 4.2.6.8 and 6.1.1.4'
O O 0.0106 0.0060 'International Tables Vol C Tables 4.2.6.8 and 6.1.1.4'
Si Si 0.0817 0.0704 'International Tables Vol C Tables 4.2.6.8 and 6.1.1.4'
Zr Zr -2.9673 0.5597 'International Tables Vol C Tables 4.2.6.8 and 6.1.1.4'

loop_
_geom_angle_atom_site_label_1
_geom_angle_atom_site_label_2
_geom_angle_atom_site_label_3
_geom_angle
_geom_angle_site_symmetry_1
N1 Zr1 C26 98.54(12) .
N1 Zr1 C1 70.89(11) .
C26 Zr1 C1 113.21(13) .
N1 Zr1 C5 93.20(11) .
C26 Zr1 C5 136.29(13) .
C1 Zr1 C5 33.99(11) .
N1 Zr1 C2 89.27(11) .
C26 Zr1 C2 83.63(12) .
C1 Zr1 C2 33.23(11) .
C5 Zr1 C2 54.44(11) .
N1 Zr1 C4 123.72(11) .
C26 Zr1 C4 113.94(13) .
C1 Zr1 C4 54.66(11) .
C5 Zr1 C4 32.31(11) .
C2 Zr1 C4 53.02(11) .
N1 Zr1 C3 120.49(11) .
C26 Zr1 C3 85.19(12) .
C1 Zr1 C3 54.03(10) .
C5 Zr1 C3 53.12(11) .
C2 Zr1 C3 31.74(11) .
C4 Zr1 C3 31.32(12) .
N1 Zr1 Ir1 106.86(8) .
C26 Zr1 Ir1 114.48(9) .
C1 Zr1 Ir1 131.97(8) .
C5 Zr1 Ir1 101.77(9) .
C2 Zr1 Ir1 152.71(8) .
C4 Zr1 Ir1 99.87(9) .
C3 Zr1 Ir1 125.35(9) .
N1 Zr1 Si1 33.24(8) .
C26 Zr1 Si1 110.17(10) .
C1 Zr1 Si1 37.69(7) .
C5 Zr1 Si1 62.99(8) .
C2 Zr1 Si1 61.15(8) .
C4 Zr1 Si1 91.09(8) .
C3 Zr1 Si1 89.71(8) .
Ir1 Zr1 Si1 123.97(2) .
C19 Ir1 C18 37.84(13) .
C19 Ir1 C20 37.29(13) .
C18 Ir1 C20 63.14(13) .
C19 Ir1 C16 62.60(13) .
C18 Ir1 C16 62.55(12) .
C20 Ir1 C16 38.17(13) .
C19 Ir1 C17 62.74(13) .
C18 Ir1 C17 37.52(12) .
C20 Ir1 C17 63.11(13) .
C16 Ir1 C17 37.09(13) .
C19 Ir1 Zr1 142.65(9) .
C18 Ir1 Zr1 145.29(9) .
C20 Ir1 Zr1 144.82(10) .
C16 Ir1 Zr1 150.25(9) .
C17 Ir1 Zr1 150.26(9) .
N1 Si1 C1 94.75(14) .
N1 Si1 C10 117.2(2) .
C1 Si1 C10 111.6(2) .
N1 Si1 C11 115.5(2) .
C1 Si1 C11 113.5(2) .
C10 Si1 C11 104.6(3) .
N1 Si1 Zr1 42.02(8) .
C1 Si1 Zr1 52.78(10) .
C10 Si1 Zr1 129.7(2) .
C11 Si1 Zr1 125.7(2) .
C12 N1 Si1 123.8(2) .
C12 N1 Zr1 130.9(2) .
Si1 N1 Zr1 104.74(13) .
C27 O1 C32 117.8(3) .
C30 O2 C33 116.0(3) .
C2 C1 C5 106.6(3) .
C2 C1 Si1 121.4(2) .
C5 C1 Si1 124.5(3) .
C2 C1 Zr1 77.57(19) .
C5 C1 Zr1 74.2(2) .
Si1 C1 Zr1 89.53(13) .
C3 C2 C1 108.4(3) .
C3 C2 C6 124.7(3) .
C1 C2 C6 126.8(3) .
C3 C2 Zr1 77.5(2) .
C1 C2 Zr1 69.20(19) .
C6 C2 Zr1 120.7(2) .
C4 C3 C2 108.2(3) .
C4 C3 C7 125.6(4) .
C2 C3 C7 125.8(4) .
C4 C3 Zr1 72.5(2) .
C2 C3 Zr1 70.76(19) .
C7 C3 Zr1 127.8(3) .
C3 C4 C5 108.3(3) .
C3 C4 C8 124.8(4) .
C5 C4 C8 126.6(4) .
C3 C4 Zr1 76.2(2) .
C5 C4 Zr1 69.32(19) .
C8 C4 Zr1 125.7(3) .
C4 C5 C1 108.5(3) .
C4 C5 C9 124.5(4) .
C1 C5 C9 127.0(3) .
C4 C5 Zr1 78.4(2) .
C1 C5 Zr1 71.77(19) .
C9 C5 Zr1 117.6(3) .
N1 C12 C14 110.7(3) .
N1 C12 C15 109.9(3) .
C14 C12 C15 108.0(3) .
N1 C12 C13 111.2(3) .
C14 C12 C13 108.2(3) .
C15 C12 C13 108.7(3) .
C17 C16 C20 108.2(3) .
C17 C16 C21 125.8(3) .
C20 C16 C21 125.7(3) .
C17 C16 Ir1 71.5(2) .
C20 C16 Ir1 70.3(2) .
C21 C16 Ir1 128.7(3) .
C16 C17 C18 108.1(3) .
C16 C17 C22 126.1(3) .
C18 C17 C22 125.6(3) .
C16 C17 Ir1 71.4(2) .
C18 C17 Ir1 70.5(2) .
C22 C17 Ir1 127.6(3) .
C17 C18 C19 107.7(3) .
C17 C18 C23 125.4(3) .
C19 C18 C23 126.5(3) .
C17 C18 Ir1 72.0(2) .
C19 C18 Ir1 70.99(19) .
C23 C18 Ir1 127.8(3) .
C20 C19 C18 108.9(3) .
C20 C19 C24 125.5(3) .
C18 C19 C24 125.6(3) .
C20 C19 Ir1 71.5(2) .
C18 C19 Ir1 71.17(19) .
C24 C19 Ir1 124.9(3) .
C19 C20 C16 107.1(3) .
C19 C20 C25 126.5(4) .
C16 C20 C25 126.2(3) .
C19 C20 Ir1 71.2(2) .
C16 C20 Ir1 71.5(2) .
C25 C20 Ir1 125.5(3) .
C31 C26 C27 116.9(3) .
C31 C26 Zr1 133.3(2) .
C27 C26 Zr1 109.5(2) .
O1 C27 C26 112.8(3) .
O1 C27 C28 124.1(3) .
C26 C27 C28 123.1(3) .
C29 C28 C27 118.5(3) .
C28 C29 C30 120.2(3) .
O2 C30 C29 115.7(3) .
O2 C30 C31 124.4(3) .
C29 C30 C31 119.9(3) .
C26 C31 C30 121.4(3) .
C35 C35 C34 158.4(18) 2_777

loop_
_geom_bond_atom_site_label_1
_geom_bond_atom_site_label_2
_geom_bond_distance
_geom_bond_site_symmetry_2
Zr1 N1 2.119(2) .
Zr1 C26 2.295(3) .
Zr1 C1 2.438(3) .
Zr1 C5 2.471(3) .
Zr1 C2 2.547(4) .
Zr1 C4 2.586(3) .
Zr1 C3 2.634(4) .
Zr1 Ir1 2.7673(4) .
Zr1 Si1 3.0617(10) .
Ir1 C19 2.215(3) .
Ir1 C18 2.217(3) .
Ir1 C20 2.219(4) .
Ir1 C16 2.236(4) .
Ir1 C17 2.237(4) .
Si1 N1 1.735(3) .
Si1 C1 1.872(3) .
Si1 C10 1.876(5) .
Si1 C11 1.882(5) .
N1 C12 1.489(4) .
O1 C27 1.388(4) .
O1 C32 1.416(5) .
O2 C30 1.387(4) .
O2 C33 1.423(5) .
C1 C2 1.430(5) .
C1 C5 1.435(5) .
C2 C3 1.419(5) .
C2 C6 1.491(5) .
C3 C4 1.410(6) .
C3 C7 1.506(5) .
C4 C5 1.411(5) .
C4 C8 1.509(5) .
C5 C9 1.505(5) .
C12 C14 1.534(5) .
C12 C15 1.538(5) .
C12 C13 1.540(5) .
C16 C17 1.423(5) .
C16 C20 1.457(5) .
C16 C21 1.511(5) .
C17 C18 1.433(5) .
C17 C22 1.501(5) .
C18 C19 1.437(5) .
C18 C23 1.513(5) .
C19 C20 1.417(5) .
C19 C24 1.516(5) .
C20 C25 1.504(5) .
C26 C31 1.392(5) .
C26 C27 1.394(5) .
C27 C28 1.393(5) .
C28 C29 1.388(6) .
C29 C30 1.391(5) .
C30 C31 1.399(5) .
C34 C35 1.563(9) .
C35 C35 1.53(2) 2_777

loop_
_geom_torsion_atom_site_label_1
_geom_torsion_atom_site_label_2
_geom_torsion_atom_site_label_3
_geom_torsion_atom_site_label_4
_geom_torsion
N1 Zr1 Ir1 C19 55.53(17)
C26 Zr1 Ir1 C19 163.50(18)
C1 Zr1 Ir1 C19 -23.66(18)
C5 Zr1 Ir1 C19 -41.52(18)
C2 Zr1 Ir1 C19 -68.4(2)
C4 Zr1 Ir1 C19 -74.37(18)
C3 Zr1 Ir1 C19 -94.37(18)
Si1 Zr1 Ir1 C19 23.70(16)
N1 Zr1 Ir1 C18 -11.25(17)
C26 Zr1 Ir1 C18 96.72(18)
C1 Zr1 Ir1 C18 -90.44(18)
C5 Zr1 Ir1 C18 -108.29(17)
C2 Zr1 Ir1 C18 -135.2(2)
C4 Zr1 Ir1 C18 -141.15(17)
C3 Zr1 Ir1 C18 -161.15(18)
Si1 Zr1 Ir1 C18 -43.07(16)
N1 Zr1 Ir1 C20 120.86(18)
C26 Zr1 Ir1 C20 -131.17(19)
C1 Zr1 Ir1 C20 41.67(19)
C5 Zr1 Ir1 C20 23.81(19)
C2 Zr1 Ir1 C20 -3.1(2)
C4 Zr1 Ir1 C20 -9.04(19)
C3 Zr1 Ir1 C20 -29.04(19)
Si1 Zr1 Ir1 C20 89.03(17)
N1 Zr1 Ir1 C16 -164.7(2)
C26 Zr1 Ir1 C16 -56.7(2)
C1 Zr1 Ir1 C16 116.1(2)
C5 Zr1 Ir1 C16 98.3(2)
C2 Zr1 Ir1 C16 71.4(3)
C4 Zr1 Ir1 C16 65.4(2)
C3 Zr1 Ir1 C16 45.4(2)
Si1 Zr1 Ir1 C16 163.50(19)
N1 Zr1 Ir1 C17 -84.93(19)
C26 Zr1 Ir1 C17 23.0(2)
C1 Zr1 Ir1 C17 -164.1(2)
C5 Zr1 Ir1 C17 178.02(19)
C2 Zr1 Ir1 C17 151.1(2)
C4 Zr1 Ir1 C17 145.16(19)
C3 Zr1 Ir1 C17 125.2(2)
Si1 Zr1 Ir1 C17 -116.76(17)
C26 Zr1 Si1 N1 -74.22(17)
C1 Zr1 Si1 N1 -176.4(2)
C5 Zr1 Si1 N1 153.16(17)
C2 Zr1 Si1 N1 -144.51(17)
C4 Zr1 Si1 N1 169.72(17)
C3 Zr1 Si1 N1 -158.99(17)
Ir1 Zr1 Si1 N1 67.03(15)
N1 Zr1 Si1 C1 176.4(2)
C26 Zr1 Si1 C1 102.20(17)
C5 Zr1 Si1 C1 -30.42(16)
C2 Zr1 Si1 C1 31.91(16)
C4 Zr1 Si1 C1 -13.86(16)
C3 Zr1 Si1 C1 17.43(16)
Ir1 Zr1 Si1 C1 -116.55(14)
N1 Zr1 Si1 C10 88.1(2)
C26 Zr1 Si1 C10 13.8(2)
C1 Zr1 Si1 C10 -88.4(2)
C5 Zr1 Si1 C10 -118.8(2)
C2 Zr1 Si1 C10 -56.4(2)
C4 Zr1 Si1 C10 -102.2(2)
C3 Zr1 Si1 C10 -70.9(2)
Ir1 Zr1 Si1 C10 155.1(2)
N1 Zr1 Si1 C11 -89.6(2)
C26 Zr1 Si1 C11 -163.8(2)
C1 Zr1 Si1 C11 94.0(2)
C5 Zr1 Si1 C11 63.6(2)
C2 Zr1 Si1 C11 125.9(2)
C4 Zr1 Si1 C11 80.1(2)
C3 Zr1 Si1 C11 111.4(2)
Ir1 Zr1 Si1 C11 -22.57(19)
C1 Si1 N1 C12 -174.9(3)
C10 Si1 N1 C12 67.8(3)
C11 Si1 N1 C12 -56.1(4)
Zr1 Si1 N1 C12 -172.1(3)
C1 Si1 N1 Zr1 -2.86(16)
C10 Si1 N1 Zr1 -120.1(2)
C11 Si1 N1 Zr1 115.9(2)
C26 Zr1 N1 C12 -74.7(3)
C1 Zr1 N1 C12 173.6(3)
C5 Zr1 N1 C12 147.5(3)
C2 Zr1 N1 C12 -158.2(3)
C4 Zr1 N1 C12 158.9(3)
C3 Zr1 N1 C12 -164.1(3)
Ir1 Zr1 N1 C12 44.2(3)
Si1 Zr1 N1 C12 171.3(4)
C26 Zr1 N1 Si1 114.02(15)
C1 Zr1 N1 Si1 2.32(13)
C5 Zr1 N1 Si1 -23.75(15)
C2 Zr1 N1 Si1 30.57(14)
C4 Zr1 N1 Si1 -12.4(2)
C3 Zr1 N1 Si1 24.59(19)
Ir1 Zr1 N1 Si1 -127.07(11)
N1 Si1 C1 C2 -72.7(3)
C10 Si1 C1 C2 49.0(4)
C11 Si1 C1 C2 166.9(3)
Zr1 Si1 C1 C2 -75.1(3)
N1 Si1 C1 C5 72.8(3)
C10 Si1 C1 C5 -165.4(3)
C11 Si1 C1 C5 -47.6(4)
Zr1 Si1 C1 C5 70.4(3)
N1 Si1 C1 Zr1 2.40(14)
C10 Si1 C1 Zr1 124.1(2)
C11 Si1 C1 Zr1 -118.0(3)
N1 Zr1 C1 C2 120.3(2)
C26 Zr1 C1 C2 29.0(2)
C5 Zr1 C1 C2 -111.4(3)
C4 Zr1 C1 C2 -74.7(2)
C3 Zr1 C1 C2 -35.93(19)
Ir1 Zr1 C1 C2 -143.92(16)
Si1 Zr1 C1 C2 122.4(2)
N1 Zr1 C1 C5 -128.3(2)
C26 Zr1 C1 C5 140.4(2)
C2 Zr1 C1 C5 111.4(3)
C4 Zr1 C1 C5 36.7(2)
C3 Zr1 C1 C5 75.5(2)
Ir1 Zr1 C1 C5 -32.5(2)
Si1 Zr1 C1 C5 -126.2(2)
N1 Zr1 C1 Si1 -2.08(12)
C26 Zr1 C1 Si1 -93.36(15)
C5 Zr1 C1 Si1 126.2(2)
C2 Zr1 C1 Si1 -122.4(2)
C4 Zr1 C1 Si1 162.9(2)
C3 Zr1 C1 Si1 -158.3(2)
Ir1 Zr1 C1 Si1 93.73(13)
C5 C1 C2 C3 -0.9(4)
Si1 C1 C2 C3 150.0(3)
Zr1 C1 C2 C3 68.3(3)
C5 C1 C2 C6 177.4(4)
Si1 C1 C2 C6 -31.8(5)
Zr1 C1 C2 C6 -113.5(4)
C5 C1 C2 Zr1 -69.2(2)
Si1 C1 C2 Zr1 81.7(2)
N1 Zr1 C2 C3 -170.2(2)
C26 Zr1 C2 C3 91.2(2)
C1 Zr1 C2 C3 -115.5(3)
C5 Zr1 C2 C3 -75.7(2)
C4 Zr1 C2 C3 -35.4(2)
Ir1 Zr1 C2 C3 -42.7(3)
Si1 Zr1 C2 C3 -151.6(2)
N1 Zr1 C2 C1 -54.69(19)
C26 Zr1 C2 C1 -153.4(2)
C5 Zr1 C2 C1 39.76(19)
C4 Zr1 C2 C1 80.1(2)
C3 Zr1 C2 C1 115.5(3)
Ir1 Zr1 C2 C1 72.7(3)
Si1 Zr1 C2 C1 -36.14(16)
N1 Zr1 C2 C6 66.6(3)
C26 Zr1 C2 C6 -32.0(3)
C1 Zr1 C2 C6 121.3(4)
C5 Zr1 C2 C6 161.1(3)
C4 Zr1 C2 C6 -158.6(3)
C3 Zr1 C2 C6 -123.2(4)
Ir1 Zr1 C2 C6 -165.9(2)
Si1 Zr1 C2 C6 85.2(3)
C1 C2 C3 C4 0.5(4)
C6 C2 C3 C4 -177.9(3)
Zr1 C2 C3 C4 63.3(3)
C1 C2 C3 C7 173.9(3)
C6 C2 C3 C7 -4.4(6)
Zr1 C2 C3 C7 -123.3(4)
C1 C2 C3 Zr1 -62.8(2)
C6 C2 C3 Zr1 118.9(4)
N1 Zr1 C3 C4 -105.7(2)
C26 Zr1 C3 C4 157.2(2)
C1 Zr1 C3 C4 -79.5(2)
C5 Zr1 C3 C4 -36.9(2)
C2 Zr1 C3 C4 -117.2(3)
Ir1 Zr1 C3 C4 40.4(2)
Si1 Zr1 C3 C4 -92.6(2)
N1 Zr1 C3 C2 11.4(2)
C26 Zr1 C3 C2 -85.7(2)
C1 Zr1 C3 C2 37.69(19)
C5 Zr1 C3 C2 80.3(2)
C4 Zr1 C3 C2 117.2(3)
Ir1 Zr1 C3 C2 157.58(17)
Si1 Zr1 C3 C2 24.6(2)
N1 Zr1 C3 C7 132.4(4)
C26 Zr1 C3 C7 35.3(4)
C1 Zr1 C3 C7 158.6(4)
C5 Zr1 C3 C7 -158.8(4)
C2 Zr1 C3 C7 120.9(5)
C4 Zr1 C3 C7 -121.9(5)
Ir1 Zr1 C3 C7 -81.5(4)
Si1 Zr1 C3 C7 145.6(4)
C2 C3 C4 C5 0.2(4)
C7 C3 C4 C5 -173.3(4)
Zr1 C3 C4 C5 62.3(2)
C2 C3 C4 C8 173.7(4)
C7 C3 C4 C8 0.2(6)
Zr1 C3 C4 C8 -124.2(4)
C2 C3 C4 Zr1 -62.1(3)
C7 C3 C4 Zr1 124.4(4)
N1 Zr1 C4 C3 94.4(2)
C26 Zr1 C4 C3 -25.0(2)
C1 Zr1 C4 C3 77.3(2)
C5 Zr1 C4 C3 116.0(3)
C2 Zr1 C4 C3 35.87(19)
Ir1 Zr1 C4 C3 -147.55(19)
Si1 Zr1 C4 C3 87.7(2)
N1 Zr1 C4 C5 -21.6(3)
C26 Zr1 C4 C5 -141.1(2)
C1 Zr1 C4 C5 -38.7(2)
C2 Zr1 C4 C5 -80.1(2)
C3 Zr1 C4 C5 -116.0(3)
Ir1 Zr1 C4 C5 96.4(2)
Si1 Zr1 C4 C5 -28.4(2)
N1 Zr1 C4 C8 -142.5(4)
C26 Zr1 C4 C8 98.1(4)
C1 Zr1 C4 C8 -159.6(4)
C5 Zr1 C4 C8 -120.9(5)
C2 Zr1 C4 C8 159.0(4)
C3 Zr1 C4 C8 123.1(5)
Ir1 Zr1 C4 C8 -24.4(4)
Si1 Zr1 C4 C8 -149.2(4)
C3 C4 C5 C1 -0.8(4)
C8 C4 C5 C1 -174.1(4)
Zr1 C4 C5 C1 66.1(2)
C3 C4 C5 C9 177.6(4)
C8 C4 C5 C9 4.3(6)
Zr1 C4 C5 C9 -115.6(4)
C3 C4 C5 Zr1 -66.8(3)
C8 C4 C5 Zr1 119.8(4)
C2 C1 C5 C4 1.0(4)
Si1 C1 C5 C4 -148.7(3)
Zr1 C1 C5 C4 -70.5(3)
C2 C1 C5 C9 -177.3(4)
Si1 C1 C5 C9 33.0(5)
Zr1 C1 C5 C9 111.2(4)
C2 C1 C5 Zr1 71.5(2)
Si1 C1 C5 Zr1 -78.2(2)
N1 Zr1 C5 C4 162.1(2)
C26 Zr1 C5 C4 56.3(3)
C1 Zr1 C5 C4 114.2(3)
C2 Zr1 C5 C4 75.3(2)
C3 Zr1 C5 C4 35.7(2)
Ir1 Zr1 C5 C4 -89.9(2)
Si1 Zr1 C5 C4 147.8(2)
N1 Zr1 C5 C1 48.0(2)
C26 Zr1 C5 C1 -57.9(3)
C2 Zr1 C5 C1 -38.83(18)
C4 Zr1 C5 C1 -114.2(3)
C3 Zr1 C5 C1 -78.4(2)
Ir1 Zr1 C5 C1 155.93(17)
Si1 Zr1 C5 C1 33.63(16)
N1 Zr1 C5 C9 -74.9(3)
C26 Zr1 C5 C9 179.2(3)
C1 Zr1 C5 C9 -122.9(4)
C2 Zr1 C5 C9 -161.7(3)
C4 Zr1 C5 C9 123.0(4)
C3 Zr1 C5 C9 158.7(3)
Ir1 Zr1 C5 C9 33.1(3)
Si1 Zr1 C5 C9 -89.2(3)
Si1 N1 C12 C14 -166.2(3)
Zr1 N1 C12 C14 24.0(4)
Si1 N1 C12 C15 -47.0(4)
Zr1 N1 C12 C15 143.2(3)
Si1 N1 C12 C13 73.5(4)
Zr1 N1 C12 C13 -96.4(3)
C19 Ir1 C16 C17 -80.2(2)
C18 Ir1 C16 C17 -37.36(19)
C20 Ir1 C16 C17 -118.0(3)
Zr1 Ir1 C16 C17 125.96(19)
C19 Ir1 C16 C20 37.8(2)
C18 Ir1 C16 C20 80.6(2)
C17 Ir1 C16 C20 118.0(3)
Zr1 Ir1 C16 C20 -116.1(2)
C19 Ir1 C16 C21 158.3(4)
C18 Ir1 C16 C21 -158.9(4)
C20 Ir1 C16 C21 120.5(4)
C17 Ir1 C16 C21 -121.5(4)
Zr1 Ir1 C16 C21 4.4(5)
C20 C16 C17 C18 0.2(4)
C21 C16 C17 C18 -173.9(4)
Ir1 C16 C17 C18 61.3(2)
C20 C16 C17 C22 175.5(3)
C21 C16 C17 C22 1.4(6)
Ir1 C16 C17 C22 -123.5(4)
C20 C16 C17 Ir1 -61.0(3)
C21 C16 C17 Ir1 124.8(4)
C19 Ir1 C17 C16 79.8(2)
C18 Ir1 C17 C16 117.9(3)
C20 Ir1 C17 C16 37.7(2)
Zr1 Ir1 C17 C16 -125.9(2)
C19 Ir1 C17 C18 -38.0(2)
C20 Ir1 C17 C18 -80.1(2)
C16 Ir1 C17 C18 -117.9(3)
Zr1 Ir1 C17 C18 116.2(2)
C19 Ir1 C17 C22 -158.4(3)
C18 Ir1 C17 C22 -120.4(4)
C20 Ir1 C17 C22 159.5(3)
C16 Ir1 C17 C22 121.8(4)
Zr1 Ir1 C17 C22 -4.2(4)
C16 C17 C18 C19 0.5(4)
C22 C17 C18 C19 -174.8(3)
Ir1 C17 C18 C19 62.4(2)
C16 C17 C18 C23 174.1(3)
C22 C17 C18 C23 -1.3(6)
Ir1 C17 C18 C23 -124.1(4)
C16 C17 C18 Ir1 -61.9(3)
C22 C17 C18 Ir1 122.8(4)
C19 Ir1 C18 C17 116.8(3)
C20 Ir1 C18 C17 80.0(2)
C16 Ir1 C18 C17 36.9(2)
Zr1 Ir1 C18 C17 -128.59(18)
C20 Ir1 C18 C19 -36.7(2)
C16 Ir1 C18 C19 -79.8(2)
C17 Ir1 C18 C19 -116.8(3)
Zr1 Ir1 C18 C19 114.7(2)
C19 Ir1 C18 C23 -121.9(4)
C20 Ir1 C18 C23 -158.7(4)
C16 Ir1 C18 C23 158.2(4)
C17 Ir1 C18 C23 121.3(4)
Zr1 Ir1 C18 C23 -7.3(4)
C17 C18 C19 C20 -1.1(4)
C23 C18 C19 C20 -174.5(4)
Ir1 C18 C19 C20 61.9(3)
C17 C18 C19 C24 177.0(4)
C23 C18 C19 C24 3.5(6)
Ir1 C18 C19 C24 -120.0(4)
C17 C18 C19 Ir1 -63.0(2)
C23 C18 C19 Ir1 123.5(4)
C18 Ir1 C19 C20 -118.3(3)
C16 Ir1 C19 C20 -38.7(2)
C17 Ir1 C19 C20 -80.6(2)
Zr1 Ir1 C19 C20 120.2(2)
C20 Ir1 C19 C18 118.3(3)
C16 Ir1 C19 C18 79.7(2)
C17 Ir1 C19 C18 37.72(19)
Zr1 Ir1 C19 C18 -121.47(18)
C18 Ir1 C19 C24 120.8(4)
C20 Ir1 C19 C24 -120.8(4)
C16 Ir1 C19 C24 -159.5(4)
C17 Ir1 C19 C24 158.5(4)
Zr1 Ir1 C19 C24 -0.6(4)
C18 C19 C20 C16 1.2(4)
C24 C19 C20 C16 -176.9(4)
Ir1 C19 C20 C16 62.9(3)
C18 C19 C20 C25 177.5(4)
C24 C19 C20 C25 -0.6(6)
Ir1 C19 C20 C25 -120.8(4)
C18 C19 C20 Ir1 -61.7(2)
C24 C19 C20 Ir1 120.2(4)
C17 C16 C20 C19 -0.9(4)
C21 C16 C20 C19 173.2(4)
Ir1 C16 C20 C19 -62.7(3)
C17 C16 C20 C25 -177.2(4)
C21 C16 C20 C25 -3.1(6)
Ir1 C16 C20 C25 121.0(4)
C17 C16 C20 Ir1 61.8(3)
C21 C16 C20 Ir1 -124.1(4)
C18 Ir1 C20 C19 37.3(2)
C16 Ir1 C20 C19 116.2(3)
C17 Ir1 C20 C19 79.5(2)
Zr1 Ir1 C20 C19 -114.5(2)
C19 Ir1 C20 C16 -116.2(3)
C18 Ir1 C20 C16 -78.9(2)
C17 Ir1 C20 C16 -36.7(2)
Zr1 Ir1 C20 C16 129.33(19)
C19 Ir1 C20 C25 122.0(4)
C18 Ir1 C20 C25 159.2(4)
C16 Ir1 C20 C25 -121.8(4)
C17 Ir1 C20 C25 -158.5(4)
Zr1 Ir1 C20 C25 7.5(5)
N1 Zr1 C26 C31 -6.1(4)
C1 Zr1 C26 C31 66.7(4)
C5 Zr1 C26 C31 97.8(4)
C2 Zr1 C26 C31 82.2(4)
C4 Zr1 C26 C31 126.8(4)
C3 Zr1 C26 C31 114.1(4)
Ir1 Zr1 C26 C31 -119.1(4)
Si1 Zr1 C26 C31 26.2(4)
N1 Zr1 C26 C27 168.2(2)
C1 Zr1 C26 C27 -119.0(3)
C5 Zr1 C26 C27 -88.0(3)
C2 Zr1 C26 C27 -103.5(3)
C4 Zr1 C26 C27 -58.9(3)
C3 Zr1 C26 C27 -71.6(3)
Ir1 Zr1 C26 C27 55.2(3)
Si1 Zr1 C26 C27 -159.6(2)
C32 O1 C27 C26 -152.8(4)
C32 O1 C27 C28 29.0(5)
C31 C26 C27 O1 -177.9(3)
Zr1 C26 C27 O1 6.7(4)
C31 C26 C27 C28 0.3(6)
Zr1 C26 C27 C28 -175.1(3)
O1 C27 C28 C29 178.3(4)
C26 C27 C28 C29 0.3(6)
C27 C28 C29 C30 -0.3(6)
C33 O2 C30 C29 -163.4(4)
C33 O2 C30 C31 15.9(6)
C28 C29 C30 O2 179.1(4)
C28 C29 C30 C31 -0.3(6)
C27 C26 C31 C30 -0.9(5)
Zr1 C26 C31 C30 173.1(3)
O2 C30 C31 C26 -178.4(4)
C29 C30 C31 C26 0.9(6)
